data_4313943
loop_
_publ_author_name
'Shengfeng Liu'
'John D. Corbett'

_publ_section_title
;
 Synthesis, Structure, and Properties of the New Intermetallic Compounds
 SrPdTl2 and SrPtTl2
;
_journal_name_full 'Inorganic Chemistry'
_journal_page_first 4898
_journal_page_last 4901
_journal_paper_doi 10.1021/ic030089k
_journal_volume 42
_journal_year 2003
_chemical_formula_sum 'Pd Sr Tl2'
_chemical_formula_weight 602.76
_chemical_name_systematic
;
?
;
_space_group_IT_number 63
_symmetry_cell_setting orthorhombic
_symmetry_space_group_name_Hall '-C 2c 2'
_symmetry_space_group_name_H-M 'C m c m'
_atom_sites_solution_hydrogens geom
_atom_sites_solution_primary direct
_atom_sites_solution_secondary difmap
_audit_creation_method SHELXL-97
_cell_angle_alpha 90.00
_cell_angle_beta 90.00
_cell_angle_gamma 90.00
_cell_formula_units_Z 4
_cell_length_a 4.496(3)
_cell_length_b 11.008(8)
_cell_length_c 8.148(6)
_cell_measurement_temperature 273(2)
_cell_volume 403.3(5)
_computing_structure_refinement 'SHELXL-97 (Sheldrick, 1997)'
_computing_structure_solution 'SHELXS-97 (Sheldrick, 1990)'
_diffrn_ambient_temperature 273(2)
_diffrn_measured_fraction_theta_full 0.946
_diffrn_measured_fraction_theta_max 0.946
_diffrn_radiation_monochromator graphite
_diffrn_radiation_source 'fine-focus sealed tube'
_diffrn_radiation_type MoK\a
_diffrn_radiation_wavelength 0.71073
_diffrn_reflns_av_R_equivalents 0.1742
_diffrn_reflns_av_sigmaI/netI 0.0925
_diffrn_reflns_limit_h_max 5
_diffrn_reflns_limit_h_min -5
_diffrn_reflns_limit_k_max 14
_diffrn_reflns_limit_k_min -10
_diffrn_reflns_limit_l_max 9
_diffrn_reflns_limit_l_min -10
_diffrn_reflns_number 1136
_diffrn_reflns_theta_full 28.15
_diffrn_reflns_theta_max 28.15
_diffrn_reflns_theta_min 3.70
_exptl_absorpt_coefficient_mu 96.969
_exptl_crystal_density_diffrn 9.928
_exptl_crystal_density_method 'not measured'
_exptl_crystal_F_000 984
_refine_diff_density_max 2.959
_refine_diff_density_min -4.003
_refine_diff_density_rms 0.731
_refine_ls_extinction_coef 0.0035(5)
_refine_ls_extinction_expression Fc^*^=kFc[1+0.001xFc^2^\l^3^/sin(2\q)]^-1/4^
_refine_ls_extinction_method SHELXL
_refine_ls_goodness_of_fit_ref 0.862
_refine_ls_hydrogen_treatment mixed
_refine_ls_matrix_type full
_refine_ls_number_parameters 16
_refine_ls_number_reflns 281
_refine_ls_number_restraints 0
_refine_ls_restrained_S_all 0.862
_refine_ls_R_factor_all 0.0420
_refine_ls_R_factor_gt 0.0375
_refine_ls_shift/su_max 0.000
_refine_ls_shift/su_mean 0.000
_refine_ls_structure_factor_coef Fsqd
_refine_ls_weighting_details 'calc w=1/[\s^2^(Fo^2^)+(0.1000P)^2^+0.0000P] where P=(Fo^2^+2Fc^2^)/3'
_refine_ls_weighting_scheme calc
_refine_ls_wR_factor_gt 0.1018
_refine_ls_wR_factor_ref 0.1063
_reflns_number_gt 253
_reflns_number_total 281
_reflns_threshold_expression >2sigma(I)
_cod_data_source_file ic030089k.cif
_cod_data_source_block cor21m
_cod_database_code 4313943

loop_
_symmetry_equiv_pos_as_xyz
'x, y, z'
'-x, -y, z+1/2'
'-x, y, -z+1/2'
'x, -y, -z'
'x+1/2, y+1/2, z'
'-x+1/2, -y+1/2, z+1/2'
'-x+1/2, y+1/2, -z+1/2'
'x+1/2, -y+1/2, -z'
'-x, -y, -z'
'x, y, -z-1/2'
'x, -y, z-1/2'
'-x, y, z'
'-x+1/2, -y+1/2, -z'
'x+1/2, y+1/2, -z-1/2'
'x+1/2, -y+1/2, z-1/2'
'-x+1/2, y+1/2, z'

loop_
_atom_site_label
_atom_site_type_symbol
_atom_site_fract_x
_atom_site_fract_y
_atom_site_fract_z
_atom_site_U_iso_or_equiv
_atom_site_adp_type
_atom_site_occupancy
_atom_site_symmetry_multiplicity
_atom_site_calc_flag
_atom_site_refinement_flags
_atom_site_disorder_assembly
_atom_site_disorder_group
Tl1 Tl 0.0000 0.14675(5) 0.55158(6) 0.0107(4) Uani 1 2 d S . .
Pd2 Pd 0.0000 0.28169(15) 0.2500 0.0111(5) Uani 1 4 d S . .
Sr3 Sr 0.0000 0.43484(17) 0.7500 0.0111(6) Uani 1 4 d S . .

loop_
_atom_site_aniso_label
_atom_site_aniso_U_11
_atom_site_aniso_U_22
_atom_site_aniso_U_33
_atom_site_aniso_U_23
_atom_site_aniso_U_13
_atom_site_aniso_U_12
Tl1 0.0111(6) 0.0105(6) 0.0105(5) -0.00077(17) 0.000 0.000
Pd2 0.0117(9) 0.0102(8) 0.0114(9) 0.000 0.000 0.000
Sr3 0.0104(10) 0.0087(10) 0.0143(11) 0.000 0.000 0.000

loop_
_atom_type_symbol
_atom_type_description
_atom_type_scat_dispersion_real
_atom_type_scat_dispersion_imag
_atom_type_scat_source
Sr Sr -1.5307 3.2498 'International Tables Vol C Tables 4.2.6.8 and 6.1.1.4'
Pd Pd -0.9988 1.0072 'International Tables Vol C Tables 4.2.6.8 and 6.1.1.4'
Tl Tl -2.8358 9.6688 'International Tables Vol C Tables 4.2.6.8 and 6.1.1.4'

loop_
_geom_angle_atom_site_label_1
_geom_angle_atom_site_label_2
_geom_angle_atom_site_label_3
_geom_angle
_geom_angle_site_symmetry_1
_geom_angle_site_symmetry_3
_geom_angle_publ_flag
Pd2 Tl1 Pd2 109.82(4) . 13_556 ?
Pd2 Tl1 Pd2 109.82(4) . 13_456 ?
Pd2 Tl1 Pd2 102.68(6) 13_556 13_456 ?
Pd2 Tl1 Tl1 148.85(4) . 10_557 ?
Pd2 Tl1 Tl1 55.83(3) 13_556 10_557 ?
Pd2 Tl1 Tl1 55.83(3) 13_456 10_557 ?
Pd2 Tl1 Tl1 55.02(3) . 13_556 ?
Pd2 Tl1 Tl1 54.80(4) 13_556 13_556 ?
Pd2 Tl1 Tl1 119.06(5) 13_456 13_556 ?
Tl1 Tl1 Tl1 104.73(2) 10_557 13_556 ?
Pd2 Tl1 Tl1 55.02(3) . 13_456 ?
Pd2 Tl1 Tl1 119.06(5) 13_556 13_456 ?
Pd2 Tl1 Tl1 54.80(4) 13_456 13_456 ?
Tl1 Tl1 Tl1 104.73(2) 10_557 13_456 ?
Tl1 Tl1 Tl1 85.70(6) 13_556 13_456 ?
Pd2 Tl1 Tl1 106.57(5) . 9_556 ?
Pd2 Tl1 Tl1 113.96(4) 13_556 9_556 ?
Pd2 Tl1 Tl1 113.96(4) 13_456 9_556 ?
Tl1 Tl1 Tl1 104.58(2) 10_557 9_556 ?
Tl1 Tl1 Tl1 126.97(4) 13_556 9_556 ?
Tl1 Tl1 Tl1 126.97(4) 13_456 9_556 ?
Pd2 Tl1 Sr3 61.64(5) . 13_456 ?
Pd2 Tl1 Sr3 168.581(15) 13_556 13_456 ?
Pd2 Tl1 Sr3 87.85(5) 13_456 13_456 ?
Tl1 Tl1 Sr3 135.43(3) 10_557 13_456 ?
Tl1 Tl1 Sr3 116.17(5) 13_556 13_456 ?
Tl1 Tl1 Sr3 63.56(5) 13_456 13_456 ?
Tl1 Tl1 Sr3 64.45(3) 9_556 13_456 ?
Pd2 Tl1 Sr3 61.64(5) . 13_556 ?
Pd2 Tl1 Sr3 87.85(5) 13_556 13_556 ?
Pd2 Tl1 Sr3 168.581(15) 13_456 13_556 ?
Tl1 Tl1 Sr3 135.43(3) 10_557 13_556 ?
Tl1 Tl1 Sr3 63.56(5) 13_556 13_556 ?
Tl1 Tl1 Sr3 116.17(5) 13_456 13_556 ?
Tl1 Tl1 Sr3 64.45(3) 9_556 13_556 ?
Sr3 Tl1 Sr3 81.34(6) 13_456 13_556 ?
Pd2 Tl1 Sr3 85.86(6) . . ?
Pd2 Tl1 Sr3 60.08(4) 13_556 . ?
Pd2 Tl1 Sr3 60.08(4) 13_456 . ?
Tl1 Tl1 Sr3 62.99(3) 10_557 . ?
Tl1 Tl1 Sr3 60.19(4) 13_556 . ?
Tl1 Tl1 Sr3 60.19(4) 13_456 . ?
Tl1 Tl1 Sr3 167.57(3) 9_556 . ?
Sr3 Tl1 Sr3 123.75(3) 13_456 . ?
Sr3 Tl1 Sr3 123.75(3) 13_556 . ?
Pd2 Tl1 Sr3 135.68(3) . 5_445 ?
Pd2 Tl1 Sr3 114.23(5) 13_556 5_445 ?
Pd2 Tl1 Sr3 55.99(5) 13_456 5_445 ?
Tl1 Tl1 Sr3 63.48(2) 10_557 5_445 ?
Tl1 Tl1 Sr3 168.19(3) 13_556 5_445 ?
Tl1 Tl1 Sr3 97.72(5) 13_456 5_445 ?
Tl1 Tl1 Sr3 59.26(4) 9_556 5_445 ?
Sr3 Tl1 Sr3 75.27(5) 13_456 5_445 ?
Sr3 Tl1 Sr3 123.71(4) 13_556 5_445 ?
Sr3 Tl1 Sr3 111.79(4) . 5_445 ?
Pd2 Tl1 Sr3 135.68(3) . 5_545 ?
Pd2 Tl1 Sr3 55.99(5) 13_556 5_545 ?
Pd2 Tl1 Sr3 114.23(5) 13_456 5_545 ?
Tl1 Tl1 Sr3 63.48(2) 10_557 5_545 ?
Tl1 Tl1 Sr3 97.72(5) 13_556 5_545 ?
Tl1 Tl1 Sr3 168.19(3) 13_456 5_545 ?
Tl1 Tl1 Sr3 59.26(4) 9_556 5_545 ?
Sr3 Tl1 Sr3 123.71(4) 13_456 5_545 ?
Sr3 Tl1 Sr3 75.27(5) 13_556 5_545 ?
Sr3 Tl1 Sr3 111.79(4) . 5_545 ?
Sr3 Tl1 Sr3 76.76(6) 5_445 5_545 ?
Tl1 Pd2 Tl1 117.70(8) 10_556 . ?
Tl1 Pd2 Tl1 128.47(3) 10_556 13_556 ?
Tl1 Pd2 Tl1 70.18(4) . 13_556 ?
Tl1 Pd2 Tl1 70.18(4) 10_556 6_454 ?
Tl1 Pd2 Tl1 128.47(3) . 6_454 ?
Tl1 Pd2 Tl1 148.24(7) 13_556 6_454 ?
Tl1 Pd2 Tl1 70.18(4) 10_556 6_554 ?
Tl1 Pd2 Tl1 128.47(3) . 6_554 ?
Tl1 Pd2 Tl1 68.33(5) 13_556 6_554 ?
Tl1 Pd2 Tl1 102.68(6) 6_454 6_554 ?
Tl1 Pd2 Tl1 128.47(3) 10_556 13_456 ?
Tl1 Pd2 Tl1 70.18(4) . 13_456 ?
Tl1 Pd2 Tl1 102.68(6) 13_556 13_456 ?
Tl1 Pd2 Tl1 68.33(5) 6_454 13_456 ?
Tl1 Pd2 Tl1 148.24(7) 6_554 13_456 ?
Tl1 Pd2 Sr3 121.15(4) 10_556 9_566 ?
Tl1 Pd2 Sr3 121.15(4) . 9_566 ?
Tl1 Pd2 Sr3 74.12(3) 13_556 9_566 ?
Tl1 Pd2 Sr3 74.12(3) 6_454 9_566 ?
Tl1 Pd2 Sr3 74.12(3) 6_554 9_566 ?
Tl1 Pd2 Sr3 74.12(3) 13_456 9_566 ?
Tl1 Pd2 Sr3 67.89(4) 10_556 13_456 ?
Tl1 Pd2 Sr3 67.89(4) . 13_456 ?
Tl1 Pd2 Sr3 137.29(4) 13_556 13_456 ?
Tl1 Pd2 Sr3 70.32(5) 6_454 13_456 ?
Tl1 Pd2 Sr3 137.29(5) 6_554 13_456 ?
Tl1 Pd2 Sr3 70.32(5) 13_456 13_456 ?
Sr3 Pd2 Sr3 136.68(4) 9_566 13_456 ?
Tl1 Pd2 Sr3 67.89(4) 10_556 13_556 ?
Tl1 Pd2 Sr3 67.89(4) . 13_556 ?
Tl1 Pd2 Sr3 70.32(5) 13_556 13_556 ?
Tl1 Pd2 Sr3 137.29(5) 6_454 13_556 ?
Tl1 Pd2 Sr3 70.32(5) 6_554 13_556 ?
Tl1 Pd2 Sr3 137.29(5) 13_456 13_556 ?
Sr3 Pd2 Sr3 136.68(4) 9_566 13_556 ?
Sr3 Pd2 Sr3 86.65(8) 13_456 13_556 ?
Pd2 Sr3 Pd2 136.68(4) 9_566 13_456 ?
Pd2 Sr3 Pd2 136.68(4) 9_566 13_556 ?
Pd2 Sr3 Pd2 86.65(8) 13_456 13_556 ?
Pd2 Sr3 Tl1 105.09(3) 9_566 13_456 ?
Pd2 Sr3 Tl1 50.46(3) 13_456 13_456 ?
Pd2 Sr3 Tl1 104.94(6) 13_556 13_456 ?
Pd2 Sr3 Tl1 105.09(3) 9_566 6 ?
Pd2 Sr3 Tl1 104.94(6) 13_456 6 ?
Pd2 Sr3 Tl1 50.46(3) 13_556 6 ?
Tl1 Sr3 Tl1 149.82(7) 13_456 6 ?
Pd2 Sr3 Tl1 105.09(3) 9_566 13_556 ?
Pd2 Sr3 Tl1 104.94(6) 13_456 13_556 ?
Pd2 Sr3 Tl1 50.46(3) 13_556 13_556 ?
Tl1 Sr3 Tl1 81.34(6) 13_456 13_556 ?
Tl1 Sr3 Tl1 90.86(6) 6 13_556 ?
Pd2 Sr3 Tl1 105.09(3) 9_566 6_455 ?
Pd2 Sr3 Tl1 50.46(3) 13_456 6_455 ?
Pd2 Sr3 Tl1 104.94(6) 13_556 6_455 ?
Tl1 Sr3 Tl1 90.86(6) 13_456 6_455 ?
Tl1 Sr3 Tl1 81.34(6) 6 6_455 ?
Tl1 Sr3 Tl1 149.82(7) 13_556 6_455 ?
Pd2 Sr3 Tl1 152.99(3) 9_566 . ?
Pd2 Sr3 Tl1 49.60(4) 13_456 . ?
Pd2 Sr3 Tl1 49.60(4) 13_556 . ?
Tl1 Sr3 Tl1 56.25(3) 13_456 . ?
Tl1 Sr3 Tl1 95.26(5) 6 . ?
Tl1 Sr3 Tl1 56.25(3) 13_556 . ?
Tl1 Sr3 Tl1 95.26(5) 6_455 . ?
Pd2 Sr3 Tl1 152.99(3) 9_566 10_557 ?
Pd2 Sr3 Tl1 49.60(4) 13_456 10_557 ?
Pd2 Sr3 Tl1 49.60(4) 13_556 10_557 ?
Tl1 Sr3 Tl1 95.26(5) 13_456 10_557 ?
Tl1 Sr3 Tl1 56.25(3) 6 10_557 ?
Tl1 Sr3 Tl1 95.26(5) 13_556 10_557 ?
Tl1 Sr3 Tl1 56.25(3) 6_455 10_557 ?
Tl1 Sr3 Tl1 54.03(6) . 10_557 ?
Pd2 Sr3 Tl1 49.89(3) 9_566 14_557 ?
Pd2 Sr3 Tl1 153.47(2) 13_456 14_557 ?
Pd2 Sr3 Tl1 92.45(5) 13_556 14_557 ?
Tl1 Sr3 Tl1 152.94(5) 13_456 14_557 ?
Tl1 Sr3 Tl1 56.29(4) 6 14_557 ?
Tl1 Sr3 Tl1 94.66(5) 13_556 14_557 ?
Tl1 Sr3 Tl1 104.73(5) 6_455 14_557 ?
Tl1 Sr3 Tl1 140.97(3) . 14_557 ?
Tl1 Sr3 Tl1 111.79(4) 10_557 14_557 ?
Pd2 Sr3 Tl1 49.89(3) 9_566 5 ?
Pd2 Sr3 Tl1 153.47(2) 13_456 5 ?
Pd2 Sr3 Tl1 92.45(5) 13_556 5 ?
Tl1 Sr3 Tl1 104.73(5) 13_456 5 ?
Tl1 Sr3 Tl1 94.66(5) 6 5 ?
Tl1 Sr3 Tl1 56.29(4) 13_556 5 ?
Tl1 Sr3 Tl1 152.94(5) 6_455 5 ?
Tl1 Sr3 Tl1 111.79(4) . 5 ?
Tl1 Sr3 Tl1 140.97(3) 10_557 5 ?
Tl1 Sr3 Tl1 53.04(5) 14_557 5 ?
Pd2 Sr3 Tl1 49.89(3) 9_566 14_457 ?
Pd2 Sr3 Tl1 92.45(5) 13_456 14_457 ?
Pd2 Sr3 Tl1 153.47(2) 13_556 14_457 ?
Tl1 Sr3 Tl1 94.66(5) 13_456 14_457 ?
Tl1 Sr3 Tl1 104.73(5) 6 14_457 ?
Tl1 Sr3 Tl1 152.94(5) 13_556 14_457 ?
Tl1 Sr3 Tl1 56.29(4) 6_455 14_457 ?
Tl1 Sr3 Tl1 140.97(3) . 14_457 ?
Tl1 Sr3 Tl1 111.79(4) 10_557 14_457 ?
Tl1 Sr3 Tl1 76.76(6) 14_557 14_457 ?
Tl1 Sr3 Tl1 99.78(7) 5 14_457 ?

loop_
_geom_bond_atom_site_label_1
_geom_bond_atom_site_label_2
_geom_bond_distance
_geom_bond_site_symmetry_2
_geom_bond_publ_flag
Tl1 Pd2 2.8714(19) . ?
Tl1 Pd2 2.8789(15) 13_556 ?
Tl1 Pd2 2.8789(15) 13_456 ?
Tl1 Tl1 3.234(2) 10_557 ?
Tl1 Tl1 3.3056(17) 13_556 ?
Tl1 Tl1 3.3056(17) 13_456 ?
Tl1 Tl1 3.338(2) 9_556 ?
Tl1 Sr3 3.4495(17) 13_456 ?
Tl1 Sr3 3.4495(17) 13_556 ?
Tl1 Sr3 3.560(3) . ?
Tl1 Sr3 3.621(2) 5_445 ?
Tl1 Sr3 3.621(2) 5_545 ?
Pd2 Tl1 2.8714(19) 10_556 ?
Pd2 Tl1 2.8789(15) 13_556 ?
Pd2 Tl1 2.8789(15) 6_454 ?
Pd2 Tl1 2.8789(15) 6_554 ?
Pd2 Tl1 2.8789(15) 13_456 ?
Pd2 Sr3 3.120(3) 9_566 ?
Pd2 Sr3 3.276(2) 13_456 ?
Pd2 Sr3 3.276(2) 13_556 ?
Sr3 Pd2 3.120(3) 9_566 ?
Sr3 Pd2 3.276(2) 13_456 ?
Sr3 Pd2 3.276(2) 13_556 ?
Sr3 Tl1 3.4495(17) 13_456 ?
Sr3 Tl1 3.4495(17) 6 ?
Sr3 Tl1 3.4495(17) 13_556 ?
Sr3 Tl1 3.4495(17) 6_455 ?
Sr3 Tl1 3.560(3) 10_557 ?
Sr3 Tl1 3.621(2) 14_557 ?
Sr3 Tl1 3.621(2) 5 ?
Sr3 Tl1 3.621(2) 14_457 ?
